data_7235459
loop_
_publ_author_name
'Hall, Gregory S.'
'Emerson, Adrian J.'
'Turner, David R.'

_publ_section_title
;
 A non-platonic M4L4 complex constructed using heterotopic ligands
;
_journal_issue 22
_journal_name_full 'RSC Adv.'
_journal_page_first 11404
_journal_paper_doi 10.1039/C4RA00241E
_journal_volume 4
_journal_year 2014
_chemical_formula_moiety 'C38 H32 Cu N8 O6, 2(Cl O4), 2(H2 O)'
_chemical_formula_sum 'C38 H36 Cl2 Cu N8 O16'
_chemical_formula_weight 995.19
_space_group_IT_number 14
_space_group_name_Hall '-P 2ybc'
_space_group_name_H-M_alt 'P 1 21/c 1'
_symmetry_cell_setting monoclinic
_symmetry_space_group_name_H-M 'P 1 21/c 1'
_atom_sites_solution_hydrogens geom
_atom_sites_solution_primary direct
_atom_sites_solution_secondary difmap
_audit_creation_method SHELXL-97
_cell_angle_alpha 90.00
_cell_angle_beta 115.34(3)
_cell_angle_gamma 90.00
_cell_formula_units_Z 2
_cell_length_a 11.707(2)
_cell_length_b 15.548(3)
_cell_length_c 12.323(3)
_cell_measurement_reflns_used 43145
_cell_measurement_temperature 100(2)
_cell_measurement_theta_max 30.81
_cell_measurement_theta_min 2.33
_cell_volume 2027.2(9)
_computing_cell_refinement 'XDS (Kabsch, 1993)'
_computing_data_collection 'BluIce (McPhillips et al.,2002)'
_computing_data_reduction 'XDS (Kabsch, 1993)'
_computing_molecular_graphics CrystalMaker
_computing_structure_refinement 'SHELXL-97 (Sheldrick, 1997)'
_computing_structure_solution 'SHELXS-97 (Sheldrick, 1990)'
_diffrn_ambient_temperature 100(2)
_diffrn_measured_fraction_theta_full 0.998
_diffrn_measured_fraction_theta_max 0.990
_diffrn_measurement_device_type 'ADSC Quantum 210r'
_diffrn_measurement_method 'phi scan'
_diffrn_radiation_monochromator silicon
_diffrn_radiation_source 'Australian Synchrotron'
_diffrn_radiation_type synchrotron
_diffrn_radiation_wavelength 0.71073
_diffrn_reflns_av_R_equivalents 0.1035
_diffrn_reflns_av_sigmaI/netI 0.0585
_diffrn_reflns_limit_h_max 16
_diffrn_reflns_limit_h_min -16
_diffrn_reflns_limit_k_max 22
_diffrn_reflns_limit_k_min -22
_diffrn_reflns_limit_l_max 17
_diffrn_reflns_limit_l_min -17
_diffrn_reflns_number 43145
_diffrn_reflns_theta_full 27.50
_diffrn_reflns_theta_max 30.81
_diffrn_reflns_theta_min 2.33
_exptl_absorpt_coefficient_mu 0.757
_exptl_absorpt_correction_type none
_exptl_crystal_colour yellow
_exptl_crystal_density_diffrn 1.630
_exptl_crystal_density_method 'not measured'
_exptl_crystal_description block
_exptl_crystal_F_000 1022
_exptl_crystal_size_max 0.04
_exptl_crystal_size_mid 0.04
_exptl_crystal_size_min 0.02
_refine_diff_density_max 0.781
_refine_diff_density_min -0.825
_refine_diff_density_rms 0.103
_refine_ls_extinction_method none
_refine_ls_goodness_of_fit_ref 1.058
_refine_ls_hydrogen_treatment mixed
_refine_ls_matrix_type full
_refine_ls_number_parameters 317
_refine_ls_number_reflns 6297
_refine_ls_number_restraints 4
_refine_ls_restrained_S_all 1.058
_refine_ls_R_factor_all 0.0783
_refine_ls_R_factor_gt 0.0624
_refine_ls_shift/su_max 0.033
_refine_ls_shift/su_mean 0.000
_refine_ls_structure_factor_coef Fsqd
_refine_ls_weighting_details 'calc w=1/[\s^2^(Fo^2^)+(0.1125P)^2^+1.5507P] where P=(Fo^2^+2Fc^2^)/3'
_refine_ls_weighting_scheme calc
_refine_ls_wR_factor_gt 0.1828
_refine_ls_wR_factor_ref 0.1966
_reflns_number_gt 4954
_reflns_number_total 6297
_reflns_threshold_expression >2sigma(I)
_cod_data_source_file c4ra00241e2.cif
_cod_data_source_block 2
_cod_original_cell_volume 2027.3(7)
_cod_original_sg_symbol_H-M P2(1)/c
_cod_database_code 7235459

loop_
_symmetry_equiv_pos_as_xyz
'x, y, z'
'-x, y+1/2, -z+1/2'
'-x, -y, -z'
'x, -y-1/2, z-1/2'

loop_
_atom_site_label
_atom_site_type_symbol
_atom_site_fract_x
_atom_site_fract_y
_atom_site_fract_z
_atom_site_U_iso_or_equiv
_atom_site_adp_type
_atom_site_occupancy
_atom_site_symmetry_multiplicity
_atom_site_calc_flag
_atom_site_refinement_flags
Cu1 Cu 1.0000 0.0000 0.5000 0.02904(14) Uani 1 2 d S
Cl1 Cl 0.59881(6) 0.79061(5) 0.36781(7) 0.04113(18) Uani 1 1 d .
O1 O 1.1375(2) 0.07179(13) 0.23908(19) 0.0383(4) Uani 1 1 d .
O2 O 0.6463(2) 0.45606(18) 0.3705(2) 0.0553(6) Uani 1 1 d D
O3 O 0.7236(2) 0.40467(17) 0.5599(2) 0.0531(6) Uani 1 1 d .
O4 O 0.5801(3) 0.88099(17) 0.3782(3) 0.0617(7) Uani 1 1 d .
O5 O 0.5212(3) 0.7438(2) 0.4115(4) 0.0749(9) Uani 1 1 d .
H18 H 1.0508 0.2253 0.5324 0.047(10) Uiso 1 1 d .
H17 H 0.9224 0.3127 0.5907 0.058(12) Uiso 1 1 d .
H15 H 0.6734 0.3371 0.2466 0.084(16) Uiso 1 1 d .
H14 H 0.7916 0.2569 0.1834 0.039(9) Uiso 1 1 d .
H10 H 1.2447 -0.0854 0.6772 0.047(10) Uiso 1 1 d .
H9 H 1.4251 -0.1453 0.6747 0.081(15) Uiso 1 1 d .
H8 H 1.4795 -0.1008 0.5175 0.050(10) Uiso 1 1 d .
H211 H 1.3353 -0.0213 0.3574 0.051(11) Uiso 1 1 d .
H4 H 0.9917 -0.0296 0.0960 0.046(10) Uiso 1 1 d .
H3 H 0.8361 -0.1296 0.0181 0.038(9) Uiso 1 1 d .
H2 H 0.7093 -0.1621 0.1330 0.066(13) Uiso 1 1 d .
H1 H 0.8045 -0.1237 0.3370 0.068(13) Uiso 1 1 d .
O6 O 0.7300(2) 0.7720(2) 0.4394(3) 0.0630(7) Uani 1 1 d .
O7 O 0.5658(3) 0.7725(2) 0.2445(3) 0.0631(7) Uani 1 1 d .
O8 O 0.5023(3) 0.56785(17) 0.4130(4) 0.0820(10) Uani 1 1 d D
H1O H 0.587(4) 0.477(4) 0.383(5) 0.098 Uiso 1 1 d D
H2O H 0.4498(6) 0.557(3) 0.4410(12) 0.098 Uiso 1 1 d D
H3O H 0.500(5) 0.6218(2) 0.410(5) 0.098 Uiso 1 1 d D
N1 N 0.9323(2) -0.04608(14) 0.32875(19) 0.0307(4) Uani 1 1 d .
N2 N 1.1745(2) -0.02853(15) 0.5187(2) 0.0313(4) Uani 1 1 d .
N3 N 1.0442(2) 0.10694(14) 0.3785(2) 0.0316(4) Uani 1 1 d .
N4 N 0.9978(2) 0.16982(15) 0.3116(2) 0.0352(5) Uani 1 1 d .
C1 C 0.8310(3) -0.09806(19) 0.2797(3) 0.0383(6) Uani 1 1 d .
C2 C 0.7879(3) -0.1274(2) 0.1628(3) 0.0441(6) Uani 1 1 d .
C3 C 0.8499(3) -0.1029(2) 0.0947(3) 0.0434(6) Uani 1 1 d .
C4 C 0.9538(3) -0.04838(19) 0.1448(3) 0.0377(5) Uani 1 1 d .
C5 C 0.9912(2) -0.02162(17) 0.2615(2) 0.0314(5) Uani 1 1 d .
C6 C 1.1003(2) 0.04115(17) 0.3237(2) 0.0328(5) Uani 1 1 d .
C7 C 1.2038(3) -0.00810(16) 0.4282(3) 0.0332(5) Uani 1 1 d .
C8 C 1.3140(3) -0.0348(2) 0.4239(3) 0.0406(6) Uani 1 1 d .
C9 C 1.3962(3) -0.0857(2) 0.5159(3) 0.0475(7) Uani 1 1 d .
C10 C 1.3684(3) -0.1060(2) 0.6112(3) 0.0472(7) Uani 1 1 d .
C11 C 1.2563(3) -0.07526(19) 0.6105(3) 0.0390(6) Uani 1 1 d .
C12 C 1.2321(3) 0.1384(2) 0.2774(3) 0.0448(7) Uani 1 1 d .
H12A H 1.1916 0.1943 0.2489 0.067 Uiso 1 1 calc R
H12B H 1.2932 0.1274 0.2440 0.067 Uiso 1 1 calc R
H12C H 1.2760 0.1389 0.3652 0.067 Uiso 1 1 calc R
C13 C 0.9335(3) 0.22938(17) 0.3549(3) 0.0348(5) Uani 1 1 d .
C14 C 0.8256(3) 0.26686(19) 0.2669(3) 0.0400(6) Uani 1 1 d .
C15 C 0.7553(3) 0.32343(19) 0.3015(3) 0.0397(6) Uani 1 1 d .
C16 C 0.7939(3) 0.34316(18) 0.4215(3) 0.0387(6) Uani 1 1 d .
C17 C 0.9037(3) 0.30597(19) 0.5095(3) 0.0374(5) Uani 1 1 d .
C18 C 0.9729(3) 0.24870(19) 0.4755(3) 0.0357(5) Uani 1 1 d .
C19 C 0.7174(3) 0.4041(2) 0.4582(3) 0.0442(7) Uani 1 1 d .

loop_
_atom_site_aniso_label
_atom_site_aniso_U_11
_atom_site_aniso_U_22
_atom_site_aniso_U_33
_atom_site_aniso_U_23
_atom_site_aniso_U_13
_atom_site_aniso_U_12
Cu1 0.0261(2) 0.0342(2) 0.0285(2) 0.00215(16) 0.01334(16) 0.00103(15)
Cl1 0.0327(3) 0.0432(4) 0.0517(4) -0.0042(3) 0.0220(3) -0.0016(2)
O1 0.0445(10) 0.0403(10) 0.0394(10) -0.0013(8) 0.0269(9) -0.0046(8)
O2 0.0496(13) 0.0571(15) 0.0609(15) 0.0004(12) 0.0252(12) 0.0148(11)
O3 0.0556(13) 0.0544(14) 0.0625(15) 0.0002(12) 0.0379(12) 0.0044(11)
O4 0.0687(16) 0.0477(14) 0.0761(19) -0.0101(13) 0.0381(15) -0.0022(12)
O5 0.0635(17) 0.0677(18) 0.115(3) 0.0138(17) 0.0590(19) -0.0023(14)
O6 0.0399(12) 0.086(2) 0.0637(16) 0.0201(15) 0.0230(12) 0.0117(12)
O7 0.0546(15) 0.0714(18) 0.0596(16) -0.0217(14) 0.0208(13) -0.0050(13)
O8 0.083(2) 0.0650(19) 0.124(3) 0.007(2) 0.069(2) 0.0149(17)
N1 0.0307(9) 0.0305(10) 0.0299(10) 0.0025(8) 0.0122(8) -0.0007(8)
N2 0.0264(9) 0.0318(10) 0.0353(11) 0.0006(8) 0.0129(8) 0.0027(8)
N3 0.0322(10) 0.0301(10) 0.0337(10) -0.0010(8) 0.0151(8) -0.0025(8)
N4 0.0388(11) 0.0335(10) 0.0351(11) 0.0020(9) 0.0175(9) 0.0012(9)
C1 0.0345(12) 0.0374(13) 0.0399(14) 0.0026(11) 0.0129(11) -0.0038(10)
C2 0.0420(14) 0.0360(13) 0.0453(16) -0.0031(12) 0.0101(12) -0.0056(11)
C3 0.0463(15) 0.0396(14) 0.0386(15) -0.0060(12) 0.0126(12) 0.0011(12)
C4 0.0418(13) 0.0378(13) 0.0350(13) -0.0022(11) 0.0179(11) 0.0031(11)
C5 0.0318(11) 0.0296(10) 0.0332(12) 0.0001(9) 0.0144(10) 0.0026(9)
C6 0.0356(12) 0.0343(12) 0.0323(12) -0.0006(10) 0.0182(10) -0.0024(10)
C7 0.0300(11) 0.0319(12) 0.0381(13) -0.0053(10) 0.0151(10) -0.0019(9)
C8 0.0363(13) 0.0427(14) 0.0470(15) -0.0089(12) 0.0220(12) -0.0004(11)
C9 0.0363(14) 0.0472(16) 0.0603(19) -0.0090(14) 0.0219(13) 0.0045(12)
C10 0.0346(13) 0.0437(16) 0.0551(18) 0.0032(13) 0.0115(13) 0.0085(12)
C11 0.0339(12) 0.0384(13) 0.0415(14) 0.0052(11) 0.0129(11) 0.0033(10)
C12 0.0444(15) 0.0461(15) 0.0532(17) -0.0007(13) 0.0298(14) -0.0071(12)
C13 0.0378(13) 0.0327(12) 0.0360(13) 0.0003(10) 0.0179(11) -0.0018(10)
C14 0.0453(15) 0.0360(13) 0.0373(14) 0.0019(11) 0.0163(12) 0.0030(11)
C15 0.0388(13) 0.0377(13) 0.0407(14) 0.0026(11) 0.0151(11) 0.0021(11)
C16 0.0375(13) 0.0333(12) 0.0489(16) -0.0008(11) 0.0218(12) -0.0015(10)
C17 0.0394(13) 0.0409(13) 0.0359(13) -0.0034(11) 0.0200(11) -0.0033(11)
C18 0.0360(12) 0.0376(13) 0.0357(13) 0.0011(10) 0.0174(10) 0.0010(10)
C19 0.0412(14) 0.0391(14) 0.0594(19) -0.0051(13) 0.0284(14) -0.0026(11)

loop_
_atom_type_symbol
_atom_type_description
_atom_type_scat_dispersion_real
_atom_type_scat_dispersion_imag
_atom_type_scat_source
C C 0.0033 0.0016 'International Tables Vol C Tables 4.2.6.8 and 6.1.1.4'
H H 0.0000 0.0000 'International Tables Vol C Tables 4.2.6.8 and 6.1.1.4'
N N 0.0061 0.0033 'International Tables Vol C Tables 4.2.6.8 and 6.1.1.4'
O O 0.0106 0.0060 'International Tables Vol C Tables 4.2.6.8 and 6.1.1.4'
Cu Cu 0.3201 1.2651 'International Tables Vol C Tables 4.2.6.8 and 6.1.1.4'
Cl Cl 0.1484 0.1585 'International Tables Vol C Tables 4.2.6.8 and 6.1.1.4'

loop_
_geom_angle_atom_site_label_1
_geom_angle_atom_site_label_2
_geom_angle_atom_site_label_3
_geom_angle
_geom_angle_site_symmetry_1
_geom_angle_site_symmetry_3
N2 Cu1 N2 180.00(14) 3_756 .
N2 Cu1 N1 88.10(9) 3_756 3_756
N2 Cu1 N1 91.90(9) . 3_756
N2 Cu1 N1 91.90(9) 3_756 .
N2 Cu1 N1 88.10(9) . .
N1 Cu1 N1 180.000(1) 3_756 .
N2 Cu1 N3 75.38(9) 3_756 3_756
N2 Cu1 N3 104.62(9) . 3_756
N1 Cu1 N3 72.22(8) 3_756 3_756
N1 Cu1 N3 107.78(8) . 3_756
N2 Cu1 N3 104.62(9) 3_756 .
N2 Cu1 N3 75.38(9) . .
N1 Cu1 N3 107.78(8) 3_756 .
N1 Cu1 N3 72.22(8) . .
N3 Cu1 N3 180.0 3_756 .
O7 Cl1 O6 110.21(18) . .
O7 Cl1 O4 107.83(19) . .
O6 Cl1 O4 107.84(19) . .
O7 Cl1 O5 111.9(2) . .
O6 Cl1 O5 110.47(19) . .
O4 Cl1 O5 108.45(19) . .
C6 O1 C12 116.7(2) . .
C5 N1 C1 118.7(2) . .
C5 N1 Cu1 117.71(17) . .
C1 N1 Cu1 123.57(19) . .
C7 N2 C11 119.2(2) . .
C7 N2 Cu1 117.62(18) . .
C11 N2 Cu1 122.76(19) . .
N4 N3 C6 112.6(2) . .
N4 N3 Cu1 142.75(18) . .
C6 N3 Cu1 93.40(14) . .
N3 N4 C13 114.3(2) . .
N1 C1 C2 121.6(3) . .
C3 C2 C1 119.3(3) . .
C2 C3 C4 119.2(3) . .
C5 C4 C3 118.3(3) . .
N1 C5 C4 122.9(3) . .
N1 C5 C6 114.3(2) . .
C4 C5 C6 122.7(2) . .
O1 C6 N3 116.1(2) . .
O1 C6 C5 108.0(2) . .
N3 C6 C5 103.0(2) . .
O1 C6 C7 114.5(2) . .
N3 C6 C7 107.3(2) . .
C5 C6 C7 106.9(2) . .
N2 C7 C8 122.6(3) . .
N2 C7 C6 115.1(2) . .
C8 C7 C6 122.2(3) . .
C7 C8 C9 118.5(3) . .
C8 C9 C10 119.6(3) . .
C9 C10 C11 118.7(3) . .
N2 C11 C10 121.4(3) . .
C18 C13 C14 121.2(3) . .
C18 C13 N4 123.5(3) . .
C14 C13 N4 115.2(2) . .
C15 C14 C13 119.0(3) . .
C16 C15 C14 120.2(3) . .
C15 C16 C17 120.5(3) . .
C15 C16 C19 119.9(3) . .
C17 C16 C19 119.7(3) . .
C18 C17 C16 119.5(3) . .
C17 C18 C13 119.6(3) . .
O3 C19 O2 125.0(3) . .
O3 C19 C16 122.1(3) . .
O2 C19 C16 112.9(3) . .

loop_
_geom_bond_atom_site_label_1
_geom_bond_atom_site_label_2
_geom_bond_distance
_geom_bond_site_symmetry_2
Cu1 N2 2.005(2) 3_756
Cu1 N2 2.005(2) .
Cu1 N1 2.040(2) 3_756
Cu1 N1 2.040(2) .
Cu1 N3 2.437(2) 3_756
Cu1 N3 2.437(2) .
Cl1 O7 1.427(3) .
Cl1 O6 1.436(3) .
Cl1 O4 1.437(3) .
Cl1 O5 1.437(3) .
O1 C6 1.376(3) .
O1 C12 1.441(4) .
O2 C19 1.320(4) .
O3 C19 1.224(4) .
N1 C5 1.340(3) .
N1 C1 1.346(3) .
N2 C7 1.338(4) .
N2 C11 1.341(4) .
N3 N4 1.244(3) .
N3 C6 1.520(3) .
N4 C13 1.433(4) .
C1 C2 1.385(4) .
C2 C3 1.377(5) .
C3 C4 1.391(4) .
C4 C5 1.377(4) .
C5 C6 1.527(4) .
C6 C7 1.541(4) .
C7 C8 1.378(4) .
C8 C9 1.380(5) .
C9 C10 1.383(5) .
C10 C11 1.393(4) .
C13 C18 1.387(4) .
C13 C14 1.393(4) .
C14 C15 1.390(4) .
C15 C16 1.383(4) .
C16 C17 1.403(4) .
C16 C19 1.501(4) .
C17 C18 1.384(4) .

loop_
_geom_hbond_atom_site_label_D
_geom_hbond_atom_site_label_H
_geom_hbond_atom_site_label_A
_geom_hbond_distance_DH
_geom_hbond_distance_HA
_geom_hbond_distance_DA
_geom_hbond_angle_DHA
_geom_hbond_site_symmetry_A
O2 H1O O8 0.84 1.85(3) 2.625(4) 153(6) .
O8 H2O O3 0.84 2.111(17) 2.837(4) 144(3) 3_666
O8 H3O O5 0.84 1.912(8) 2.746(4) 172(5) .
